data_2200502
loop_
_publ_author_name
'Yin Peng'
'Su-yuan Xie'
'Rong-bin Huang'
'Lan-sun Zheng'

_publ_section_title
;
 6-(<i>p</i>-Tolyl)-6<i>H</i>-perchlorobenzo[<i>cd</i>]pyrene
;
_journal_issue 7
_journal_name_full 'Acta Crystallographica Section E'
_journal_page_first o617
_journal_page_last o618
_journal_paper_doi 10.1107/S1600536801010066
_journal_volume 57
_journal_year 2001
_chemical_formula_iupac 'C26 H8 Cl10'
_chemical_formula_moiety 'C26 H8 Cl10'
_chemical_formula_sum 'C26 H8 Cl10'
_chemical_formula_weight 674.82
_chemical_name_common 6-(p-methly-benzly)6H-perchlorobenzo[cd]pyrene
_space_group_IT_number 88
_symmetry_cell_setting tetragonal
_symmetry_space_group_name_Hall '-I 4ad'
_symmetry_space_group_name_H-M 'I 41/a :2'
_cell_angle_alpha 90.00
_cell_angle_beta 90.00
_cell_angle_gamma 90.00
_cell_formula_units_Z 16
_cell_length_a 27.0286(4)
_cell_length_b 27.0286(4)
_cell_length_c 13.6117(5)
_cell_measurement_reflns_used 25
_cell_measurement_temperature 293(2)
_cell_measurement_theta_max 15
_cell_measurement_theta_min 7.5
_cell_volume 9944.0(4)
_computing_cell_refinement SMART1000
_computing_data_collection 'SMART1000 (Bruker, 1998)'
_computing_data_reduction SMART1000
_computing_molecular_graphics SMART1000
_computing_publication_material SMART1000
_computing_structure_refinement 'SHELXL97 (Sheldrick, 1997)'
_computing_structure_solution 'SHELXS97 (Sheldrick, 1997)'
_diffrn_ambient_temperature 293(2)
_diffrn_measured_fraction_theta_full .995
_diffrn_measured_fraction_theta_max .995
_diffrn_measurement_device_type 'CCD area-detector'
_diffrn_measurement_method \w-2\q
_diffrn_radiation_monochromator graphite
_diffrn_radiation_source 'fine-focus sealed tube'
_diffrn_radiation_type 'Mo K\a'
_diffrn_radiation_wavelength .71073
_diffrn_reflns_av_R_equivalents .1010
_diffrn_reflns_av_sigmaI/netI .1407
_diffrn_reflns_limit_h_max 32
_diffrn_reflns_limit_h_min -18
_diffrn_reflns_limit_k_max 32
_diffrn_reflns_limit_k_min -13
_diffrn_reflns_limit_l_max 16
_diffrn_reflns_limit_l_min -12
_diffrn_reflns_number 11159
_diffrn_reflns_theta_full 25.04
_diffrn_reflns_theta_max 25.04
_diffrn_reflns_theta_min 1.51
_diffrn_standards_decay_% 0
_diffrn_standards_interval_count none
_diffrn_standards_number 0
_exptl_absorpt_coefficient_mu 1.140
_exptl_absorpt_correction_T_max .710
_exptl_absorpt_correction_T_min .489
_exptl_absorpt_correction_type multi-scan
_exptl_absorpt_process_details '(SADABS; Blessing, 1995)'
_exptl_crystal_colour yellow
_exptl_crystal_density_diffrn 1.803
_exptl_crystal_density_method 'not measured'
_exptl_crystal_description prism
_exptl_crystal_F_000 5344
_exptl_crystal_size_max .42
_exptl_crystal_size_mid .32
_exptl_crystal_size_min .30
_refine_diff_density_max .341
_refine_diff_density_min -.323
_refine_ls_extinction_method none
_refine_ls_goodness_of_fit_ref 1.047
_refine_ls_hydrogen_treatment constr
_refine_ls_matrix_type full
_refine_ls_number_parameters 325
_refine_ls_number_reflns 4384
_refine_ls_number_restraints 0
_refine_ls_restrained_S_all 1.047
_refine_ls_R_factor_all .1717
_refine_ls_R_factor_gt .0659
_refine_ls_shift/su_max <0.001
_refine_ls_shift/su_mean .000
_refine_ls_structure_factor_coef Fsqd
_refine_ls_weighting_details 'calc w = 1/[\s^2^(Fo^2^)+(0.0278P)^2^+1.2293P] where P = (Fo^2^+2Fc^2^)/3'
_refine_ls_weighting_scheme calc
_refine_ls_wR_factor_ref .1245
_reflns_number_gt 2147
_reflns_number_total 4384
_reflns_threshold_expression I>2\s(I)
_cod_data_source_file ob6051.cif
_cod_data_source_block I
_cod_depositor_comments
;
The following automatic conversions were performed:
'_symmetry_cell_setting' value 'Tetragonal' changed to 'tetragonal'
according to '/home/saulius/struct/CIF-dictionaries/cif_core.dic'
dictionary named 'cif_core.dic' version 2.4.1 from 2010-06-29.

Automatic conversion script
Id: cif_fix_enum 1527 2010-12-29 10:47:43Z saulius 

The following automatic conversions were performed:

'_geom_bond_publ_flag' tag value 'yse' was replaced with 'yes' value.

Automatic conversion script
Id: cif_fix_values 1646 2011-03-28 12:23:43Z adriana 

The following automatic conversions were performed:

'_symmetry_cell_setting' value 'Tetragonal' changed to 'tetragonal'
according to /home/saulius/struct/CIF-dictionaries/cif_core.dic
dictionary named 'cif_core.dic' version 2.4.1 from 2010-06-29.

Automatic conversion script
Id: cif_fix_values 1715 2011-07-08 13:25:40Z adriana 
;
_cod_original_sg_symbol_H-M 'I 41/a'
_cod_database_code 2200502
_cod_database_fobs_code 2200502

loop_
_symmetry_equiv_pos_as_xyz
'x, y, z'
'-x+1/2, -y, z+1/2'
'-y+3/4, x+1/4, z+1/4'
'y+3/4, -x+3/4, z+3/4'
'x+1/2, y+1/2, z+1/2'
'-x+1, -y+1/2, z+1'
'-y+5/4, x+3/4, z+3/4'
'y+5/4, -x+5/4, z+5/4'
'-x, -y, -z'
'x-1/2, y, -z-1/2'
'y-3/4, -x-1/4, -z-1/4'
'-y-3/4, x-3/4, -z-3/4'
'-x+1/2, -y+1/2, -z+1/2'
'x, y+1/2, -z'
'y-1/4, -x+1/4, -z+1/4'
'-y-1/4, x-1/4, -z-1/4'

loop_
_atom_site_aniso_label
_atom_site_aniso_U_11
_atom_site_aniso_U_22
_atom_site_aniso_U_33
_atom_site_aniso_U_12
_atom_site_aniso_U_13
_atom_site_aniso_U_23
Cl1 .0422(10) .0609(12) .0750(15) -.0132(9) -.0051(9) .0051(10)
Cl2 .0592(11) .0577(11) .0551(13) -.0102(9) .0136(9) .0139(10)
Cl3 .0760(13) .0727(12) .0387(12) -.0092(10) .0194(10) .0008(10)
Cl4 .0767(13) .0668(12) .0316(11) .0012(10) -.0079(9) .0009(9)
Cl5 .0407(10) .0620(11) .0435(11) .0056(8) -.0081(8) -.0073(9)
Cl6 .0439(10) .0561(11) .0525(12) -.0011(8) .0130(9) .0079(9)
Cl7 .0745(13) .0764(13) .0404(12) .0019(11) .0241(10) .0024(10)
Cl8 .0931(15) .0762(13) .0305(11) -.0084(11) .0000(10) -.0078(10)
Cl9 .0700(13) .1053(16) .0503(14) .0032(12) -.0205(11) .0156(12)
Cl10 .0401(10) .0869(14) .0709(15) -.0007(10) -.0141(10) .0158(11)
C1 .028(4) .035(4) .051(5) .001(3) .001(3) -.001(3)
C2 .039(4) .035(4) .043(5) .002(3) .010(3) .004(3)
C3 .053(4) .030(4) .029(4) .003(3) .015(3) .002(3)
C4 .054(4) .034(4) .018(4) .006(3) -.002(3) .000(3)
C5 .034(4) .037(4) .034(4) .000(3) -.001(3) -.007(3)
C6 .028(3) .030(3) .031(4) .002(3) .003(3) .004(3)
C7 .038(4) .030(4) .038(5) .000(3) .006(3) -.001(3)
C8 .063(5) .035(4) .031(5) .006(3) .018(4) .003(3)
C9 .064(5) .040(4) .022(4) .000(4) .000(4) .002(3)
C10 .051(5) .043(4) .033(5) -.001(3) -.015(4) -.001(3)
C11 .044(4) .045(4) .041(5) .000(3) .000(4) .000(4)
C12 .031(4) .036(4) .032(4) -.001(3) .001(3) .003(3)
C13 .040(4) .027(3) .029(4) .002(3) .007(3) -.001(3)
C14 .030(4) .025(3) .039(5) .009(3) .003(3) -.004(3)
C15 .039(4) .029(3) .028(4) .006(3) .002(3) .001(3)
C16 .054(4) .033(4) .028(4) -.003(3) -.005(4) .000(3)
C17 .042(4) .031(3) .026(4) .002(3) .004(3) -.002(3)
C18 .036(4) .022(3) .034(4) .001(3) .005(3) -.002(3)
C19 .036(4) .023(3) .027(4) .005(3) .008(3) .002(3)
C20 .032(4) .032(3) .033(4) -.003(3) .003(3) -.008(3)
C21 .039(4) .050(5) .051(5) -.002(4) .004(3) -.005(4)
C22 .047(5) .052(5) .048(5) -.029(4) .004(4) -.007(4)
C23 .072(5) .039(4) .034(5) -.007(4) .010(4) .000(3)
C24 .050(4) .050(5) .049(5) .004(4) .009(4) -.001(4)
C25 .042(4) .035(4) .044(5) -.002(3) .004(3) -.003(3)
C26 .131(7) .036(4) .069(6) -.005(4) .027(5) -.003(4)

loop_
_atom_site_label
_atom_site_fract_x
_atom_site_fract_y
_atom_site_fract_z
_atom_site_U_iso_or_equiv
_atom_site_thermal_displace_type
_atom_site_type_symbol
Cl1 .44280(6) .77467(6) -.13873(14) .0593(5) Uani Cl
Cl2 .40668(6) .77314(6) -.34579(13) .0574(5) Uani Cl
Cl3 .34681(7) .71158(6) -.48574(13) .0625(5) Uani Cl
Cl4 .23640(6) .69274(6) -.51023(12) .0584(5) Uani Cl
Cl5 .17302(5) .66057(6) -.33452(12) .0488(5) Uani Cl
Cl6 .14928(6) .65079(6) .02836(13) .0508(5) Uani Cl
Cl7 .18900(6) .67100(7) .23623(13) .0637(5) Uani Cl
Cl8 .29831(7) .69385(6) .27097(13) .0666(6) Uani Cl
Cl9 .39512(7) .65844(7) .18139(14) .0752(6) Uani Cl
Cl10 .45723(6) .69054(7) .00900(14) .0660(6) Uani Cl
C1 .3954(2) .7349(2) -.1695(5) .0380(17) Uani C
C2 .3772(2) .7357(2) -.2613(5) .0388(16) Uani C
C3 .3106(2) .70698(19) -.3809(4) .0373(16) Uani C
C4 .2616(2) .6943(2) -.3944(4) .0355(15) Uani C
C5 .2331(2) .6795(2) -.3137(5) .0350(16) Uani C
C6 .2242(2) .65339(18) -.1379(4) .0296(14) Uani C
C7 .2119(2) .6641(2) .0435(5) .0354(15) Uani C
C8 .2291(2) .6723(2) .1382(5) .0429(17) Uani C
C9 .2794(2) .6800(2) .1533(4) .0421(17) Uani C
C10 .3655(2) .6821(2) .0790(5) .0426(17) Uani C
C11 .3935(2) .6962(2) .0010(5) .0434(17) Uani C
C12 .3715(2) .7079(2) -.0914(5) .0333(15) Uani C
C13 .3310(2) .71196(19) -.2853(4) .0319(15) Uani C
C14 .2528(2) .67773(19) -.2203(5) .0310(15) Uani C
C15 .2421(2) .66741(19) -.0375(4) .0322(15) Uani C
C16 .3119(2) .6813(2) .0728(5) .0383(16) Uani C
C17 .2925(2) .67929(19) -.0232(4) .0331(15) Uani C
C18 .3220(2) .69307(18) -.1062(4) .0307(15) Uani C
C19 .3018(2) .69459(18) -.2052(4) .0287(14) Uani C
C20 .2269(2) .5971(2) -.1490(4) .0322(15) Uani C
C21 .1845(2) .5686(2) -.1584(5) .0467(18) Uani C
C22 .1872(2) .5176(2) -.1676(5) .0488(19) Uani C
C23 .2327(3) .4936(2) -.1687(5) .0483(18) Uani C
C24 .2745(2) .5224(2) -.1605(5) .0498(18) Uani C
C25 .2716(2) .5726(2) -.1500(4) .0406(17) Uani C
C26 .2353(3) .4378(2) -.1787(5) .079(3) Uani C
H6A .1894 .6634 -.1435 .035 Uiso H
H22A .1583 .4992 -.1730 .059 Uiso H
H21A .1537 .5839 -.1585 .056 Uiso H
H24A .3054 .5073 -.1621 .060 Uiso H
H25A .3007 .5908 -.1434 .049 Uiso H
H26A .2693 .4275 -.1782 .118 Uiso H
H26B .2202 .4280 -.2395 .118 Uiso H
H26C .2181 .4227 -.1249 .118 Uiso H

loop_
_atom_type_symbol
_atom_type_description
_atom_type_scat_dispersion_real
_atom_type_scat_dispersion_imag
_atom_type_scat_source
C C .0033 .0016 'International Tables Vol C Tables 4 2 6 8 and 6 1 1 4'
H H .0000 .0000 'International Tables Vol C Tables 4 2 6 8 and 6 1 1 4'
Cl Cl .1484 .1585 'International Tables Vol C Tables 4 2 6 8 and 6 1 1 4'

loop_
_geom_angle_atom_site_label_1
_geom_angle_atom_site_label_2
_geom_angle_atom_site_label_3
_geom_angle
_geom_angle_publ_flag
C2 C1 C12 122.0(5) yes
C2 C1 Cl1 119.2(5) yes
C12 C1 Cl1 118.0(5) yes
C1 C2 C13 121.4(5) yes
C1 C2 Cl2 117.4(5) yes
C13 C2 Cl2 120.7(5) yes
C4 C3 C13 121.3(5) ?
C4 C3 Cl3 116.7(5) ?
C13 C3 Cl3 121.8(5) ?
C3 C4 C5 119.7(5) ?
C3 C4 Cl4 120.6(5) ?
C5 C4 Cl4 119.6(5) ?
C14 C5 C4 121.3(5) ?
C14 C5 Cl5 120.3(5) ?
C4 C5 Cl5 118.3(5) ?
C15 C6 C14 113.6(5) yes
C15 C6 C20 109.0(4) yes
C14 C6 C20 109.5(4) yes
C15 C6 H6A 108.2 ?
C14 C6 H6A 108.2 ?
C20 C6 H6A 108.2 ?
C15 C7 C8 122.3(6) ?
C15 C7 Cl6 119.7(5) ?
C8 C7 Cl6 118.0(5) ?
C7 C8 C9 119.3(6) ?
C7 C8 Cl7 120.4(5) ?
C9 C8 Cl7 120.2(5) ?
C8 C9 C16 120.0(6) ?
C8 C9 Cl8 117.5(5) ?
C16 C9 Cl8 122.2(5) ?
C11 C10 C16 121.1(6) ?
C11 C10 Cl9 118.4(5) ?
C16 C10 Cl9 120.2(5) ?
C10 C11 C12 121.2(6) ?
C10 C11 Cl10 118.8(5) ?
C12 C11 Cl10 119.3(5) ?
C18 C12 C11 117.3(5) yes
C18 C12 C1 117.6(6) yes
C11 C12 C1 125.1(6) yes
C3 C13 C19 117.0(5) ?
C3 C13 C2 125.9(6) ?
C19 C13 C2 117.0(6) ?
C5 C14 C19 118.9(5) yes
C5 C14 C6 120.1(5) yes
C19 C14 C6 120.7(5) yes
C7 C15 C17 118.5(6) ?
C7 C15 C6 121.5(5) ?
C17 C15 C6 119.7(5) ?
C9 C16 C17 119.2(6) ?
C9 C16 C10 125.5(6) ?
C17 C16 C10 115.2(6) ?
C16 C17 C15 119.7(6) ?
C16 C17 C18 120.9(5) ?
C15 C17 C18 119.2(6) ?
C12 C18 C17 119.3(6) ?
C12 C18 C19 118.8(5) ?
C17 C18 C19 121.8(5) ?
C14 C19 C13 120.9(6) ?
C14 C19 C18 118.5(5) ?
C13 C19 C18 120.5(5) ?
C25 C20 C21 117.2(5) ?
C25 C20 C6 121.4(5) ?
C21 C20 C6 121.4(5) ?
C22 C21 C20 121.1(5) ?
C22 C21 H21A 119.4 ?
C20 C21 H21A 119.4 ?
C21 C22 C23 120.8(6) ?
C21 C22 H22A 119.6 ?
C23 C22 H22A 119.6 ?
C24 C23 C22 117.5(6) ?
C24 C23 C26 122.2(6) ?
C22 C23 C26 120.4(6) ?
C25 C24 C23 121.6(6) ?
C25 C24 H24A 119.2 ?
C23 C24 H24A 119.2 ?
C24 C25 C20 121.9(6) ?
C24 C25 H25A 119.1 ?
C20 C25 H25A 119.1 ?
C23 C26 H26A 109.5 ?
C23 C26 H26B 109.5 ?
H26A C26 H26B 109.5 ?
C23 C26 H26C 109.5 ?
H26A C26 H26C 109.5 ?
H26B C26 H26C 109.5 ?

loop_
_geom_bond_atom_site_label_1
_geom_bond_atom_site_label_2
_geom_bond_site_symmetry_2
_geom_bond_distance
_geom_bond_publ_flag
Cl1 C1 . 1.725(6) yes
Cl2 C2 . 1.727(6) yes
Cl3 C3 . 1.736(6) yes
Cl4 C4 . 1.718(6) yes
Cl5 C5 . 1.725(6) yes
Cl6 C7 . 1.742(6) yes
Cl7 C8 . 1.720(6) yes
Cl8 C9 . 1.722(6) yes
Cl9 C10 . 1.730(6) yes
Cl10 C11 . 1.732(6) yes
C1 C2 . 1.343(8) ?
C1 C12 . 1.441(8) yes
C2 C13 . 1.441(7) yes
C3 C4 . 1.379(7) ?
C3 C13 . 1.420(8) yes
C4 C5 . 1.401(7) ?
C5 C14 . 1.380(7) ?
C6 C15 . 1.498(7) yes
C6 C14 . 1.513(7) yes
C6 C20 . 1.530(7) yes
C6 H6A . .9800 ?
C7 C15 . 1.375(7) ?
C7 C8 . 1.388(8) ?
C8 C9 . 1.390(8) ?
C9 C16 . 1.406(8) ?
C10 C11 . 1.358(8) ?
C10 C16 . 1.450(8) ?
C11 C12 . 1.428(8) yes
C12 C18 . 1.410(7) yes
C13 C19 . 1.426(7) yes
C14 C19 . 1.415(7) ?
C15 C17 . 1.414(7) ?
C16 C17 . 1.410(8) ?
C17 C18 . 1.432(7) yes
C18 C19 . 1.456(7) yes
C20 C25 . 1.378(7) ?
C20 C21 . 1.388(7) ?
C21 C22 . 1.386(7) ?
C21 H21A . .9300 ?
C22 C23 . 1.390(8) ?
C22 H22A . .9300 ?
C23 C24 . 1.376(8) ?
C23 C26 . 1.515(7) ?
C24 C25 . 1.367(7) ?
C24 H24A . .9300 ?
C25 H25A . .9300 ?
C26 H26A . .9600 ?
C26 H26B . .9600 ?
C26 H26C . .9600 ?
